data_4324688
loop_
_publ_author_name
'Jia-Ping Tong'
'Feng Shao'
'Jun Tao'
'Rong-Bin Huang'
'Lan-Sun Zheng'

_publ_contact_author_address
;
Department of Chemistry
Xiamen University
Xiamen 361005
P. R. China
;
_publ_contact_author_email taojun@xmu.edu.cn
_publ_contact_author_name 'Prof. Jun Tao'
_publ_contact_author_phone 86-592-2188138
_publ_section_title
;
 Microwave-Assisted Synthesis of a Ferrimagnetic Dodecanuclear Iron(III)
 Complex with a Fe4(OH)4 Cubane Core
;
_journal_name_full 'Inorganic Chemistry'
_journal_page_first 2067
_journal_page_last 2069
_journal_paper_doi 10.1021/ic102411u
_journal_volume 50
_journal_year 2011
_chemical_formula_sum 'C108 H88 Cl4 Fe12 N8 O56'
_chemical_formula_weight 3205.86
_chemical_name_systematic
; 
 ? 
;
_space_group_IT_number 88
_symmetry_cell_setting tetragonal
_symmetry_space_group_name_Hall '-I 4ad'
_symmetry_space_group_name_H-M 'I 41/a :2'
_atom_sites_solution_hydrogens geom
_atom_sites_solution_primary direct
_atom_sites_solution_secondary difmap
_audit_creation_method SHELXL-97
_cell_angle_alpha 90.00
_cell_angle_beta 90.00
_cell_angle_gamma 90.00
_cell_formula_units_Z 4
_cell_length_a 31.9811(13)
_cell_length_b 31.9811(13)
_cell_length_c 14.657(3)
_cell_measurement_temperature 293(2)
_cell_volume 14991(3)
_computing_structure_refinement 'SHELXL-97 (Sheldrick, 1997)'
_computing_structure_solution 'SHELXS-97 (Sheldrick, 1990)'
_diffrn_ambient_temperature 293(2)
_diffrn_measured_fraction_theta_full 0.998
_diffrn_measured_fraction_theta_max 0.998
_diffrn_radiation_monochromator graphite
_diffrn_radiation_source 'fine-focus sealed tube'
_diffrn_radiation_type MoK\a
_diffrn_radiation_wavelength 0.71073
_diffrn_reflns_av_R_equivalents 0.1632
_diffrn_reflns_av_sigmaI/netI 0.1045
_diffrn_reflns_limit_h_max 39
_diffrn_reflns_limit_h_min -39
_diffrn_reflns_limit_k_max 39
_diffrn_reflns_limit_k_min -39
_diffrn_reflns_limit_l_max 17
_diffrn_reflns_limit_l_min -18
_diffrn_reflns_number 67022
_diffrn_reflns_theta_full 26.00
_diffrn_reflns_theta_max 26.00
_diffrn_reflns_theta_min 3.06
_exptl_absorpt_coefficient_mu 1.277
_exptl_absorpt_correction_T_max 0.7006
_exptl_absorpt_correction_T_min 0.5145
_exptl_absorpt_correction_type multi-scan
_exptl_crystal_density_diffrn 1.420
_exptl_crystal_F_000 6480
_exptl_crystal_size_max 0.60
_exptl_crystal_size_mid 0.40
_exptl_crystal_size_min 0.30
_refine_diff_density_max 0.567
_refine_diff_density_min -0.376
_refine_diff_density_rms 0.096
_refine_ls_extinction_method none
_refine_ls_goodness_of_fit_ref 0.988
_refine_ls_hydrogen_treatment constr
_refine_ls_matrix_type full
_refine_ls_number_parameters 424
_refine_ls_number_reflns 7345
_refine_ls_number_restraints 1
_refine_ls_restrained_S_all 0.988
_refine_ls_R_factor_all 0.1983
_refine_ls_R_factor_gt 0.0954
_refine_ls_shift/su_max 0.001
_refine_ls_shift/su_mean 0.000
_refine_ls_structure_factor_coef Fsqd
_refine_ls_weighting_details 'calc w=1/[\s^2^(Fo^2^)+(0.1484P)^2^+0.0000P] where P=(Fo^2^+2Fc^2^)/3'
_refine_ls_weighting_scheme calc
_refine_ls_wR_factor_gt 0.2345
_refine_ls_wR_factor_ref 0.2887
_reflns_number_gt 3340
_reflns_number_total 7345
_reflns_threshold_expression >2sigma(I)
_cod_data_source_file ic102411u_si_002.cif
_cod_data_source_block 1
_cod_original_sg_symbol_H-M 'I 41/a'
_cod_database_code 4324688

loop_
_symmetry_equiv_pos_as_xyz
'x, y, z'
'-x+1/2, -y, z+1/2'
'-y+3/4, x+1/4, z+1/4'
'y+3/4, -x+3/4, z+3/4'
'x+1/2, y+1/2, z+1/2'
'-x+1, -y+1/2, z+1'
'-y+5/4, x+3/4, z+3/4'
'y+5/4, -x+5/4, z+5/4'
'-x, -y, -z'
'x-1/2, y, -z-1/2'
'y-3/4, -x-1/4, -z-1/4'
'-y-3/4, x-3/4, -z-3/4'
'-x+1/2, -y+1/2, -z+1/2'
'x, y+1/2, -z'
'y-1/4, -x+1/4, -z+1/4'
'-y-1/4, x-1/4, -z-1/4'

loop_
_atom_site_label
_atom_site_type_symbol
_atom_site_fract_x
_atom_site_fract_y
_atom_site_fract_z
_atom_site_U_iso_or_equiv
_atom_site_adp_type
_atom_site_occupancy
_atom_site_symmetry_multiplicity
_atom_site_calc_flag
_atom_site_refinement_flags
Fe3 Fe 0.04751(4) 0.26947(4) 0.04985(7) 0.0678(4) Uani 1 1 d .
Fe2 Fe 0.06126(4) 0.36405(4) -0.04316(8) 0.0732(4) Uani 1 1 d .
Fe1 Fe 0.06617(4) 0.36408(4) 0.15412(8) 0.0743(4) Uani 1 1 d .
O9 O 0.06516(18) 0.32510(17) 0.0545(3) 0.0707(15) Uani 1 1 d .
O10 O 0.10109(18) 0.24002(18) 0.0554(4) 0.0757(16) Uani 1 1 d .
H10B H 0.1240 0.2555 0.0354 0.091 Uiso 1 1 calc R
O2 O -0.00084(18) 0.35909(17) -0.0599(4) 0.0700(15) Uani 1 1 d .
O6 O 0.0441(2) 0.26670(19) -0.0836(4) 0.0833(18) Uani 1 1 d .
O1 O -0.07488(18) 0.34265(18) 0.0080(3) 0.0768(16) Uani 1 1 d .
O8 O 0.01533(16) 0.21313(17) 0.0620(3) 0.0646(14) Uani 1 1 d .
H8A H 0.0247 0.1903 0.0223 0.078 Uiso 1 1 calc R
O5 O 0.07488(18) 0.3232(2) -0.1403(3) 0.0731(16) Uani 1 1 d .
N2 N 0.0474(3) 0.4108(2) -0.1429(5) 0.0749(19) Uani 1 1 d .
O7 O 0.04818(19) 0.40563(18) 0.0642(4) 0.0795(17) Uani 1 1 d .
H7B H 0.0380 0.4328 0.0676 0.095 Uiso 1 1 calc R
O4 O 0.1192(2) 0.3826(2) -0.0374(4) 0.090(2) Uani 1 1 d .
O3 O 0.12706(19) 0.3804(2) 0.1165(4) 0.0841(18) Uani 1 1 d .
C27 C 0.0648(3) 0.2855(3) -0.1438(6) 0.077(2) Uani 1 1 d .
C6 C -0.0885(3) 0.3583(3) -0.0675(6) 0.077(2) Uani 1 1 d .
C15 C 0.2473(4) 0.4208(5) 0.0940(11) 0.142(5) Uani 1 1 d .
H15A H 0.2630 0.4273 0.1455 0.170 Uiso 1 1 calc R
C8 C -0.0197(3) 0.3829(3) -0.1133(5) 0.069(2) Uani 1 1 d .
C13 C 0.0732(3) 0.4380(3) -0.1810(7) 0.089(3) Uani 1 1 d .
H13A H 0.1014 0.4368 -0.1654 0.107 Uiso 1 1 calc R
C9 C 0.0066(3) 0.4136(3) -0.1614(5) 0.065(2) Uani 1 1 d .
C26 C 0.0798(4) 0.2601(3) -0.2232(6) 0.091(3) Uani 1 1 d D
C7 C -0.0630(3) 0.3811(3) -0.1261(6) 0.085(3) Uani 1 1 d .
H7A H -0.0749 0.3953 -0.1749 0.102 Uiso 1 1 calc R
C1 C -0.1924(4) 0.3189(4) -0.0293(7) 0.108(4) Uani 1 1 d .
H1A H -0.2057 0.3034 0.0159 0.130 Uiso 1 1 calc R
C12 C 0.0608(4) 0.4678(3) -0.2420(7) 0.097(3) Uani 1 1 d .
H12A H 0.0800 0.4849 -0.2718 0.116 Uiso 1 1 calc R
N1 N -0.1533(3) 0.3298(2) -0.0183(6) 0.089(2) Uani 1 1 d .
C14 C 0.2084(4) 0.4080(4) 0.1032(9) 0.126(4) Uani 1 1 d .
H14A H 0.1967 0.4053 0.1610 0.151 Uiso 1 1 calc R
C5 C -0.1334(3) 0.3505(3) -0.0870(7) 0.093(3) Uani 1 1 d .
C18 C 0.2034(4) 0.4029(4) -0.0564(8) 0.102(3) Uani 1 1 d .
H18A H 0.1883 0.3964 -0.1088 0.122 Uiso 1 1 calc R
C10 C -0.0078(3) 0.4449(3) -0.2212(6) 0.083(3) Uani 1 1 d .
H10A H -0.0361 0.4469 -0.2356 0.100 Uiso 1 1 calc R
C11 C 0.0196(4) 0.4714(3) -0.2567(7) 0.098(3) Uani 1 1 d .
H11A H 0.0099 0.4932 -0.2930 0.118 Uiso 1 1 calc R
C19 C 0.1844(4) 0.3982(4) 0.0237(8) 0.100(3) Uani 1 1 d .
C25 C 0.1091(5) 0.2762(4) -0.2800(8) 0.141(5) Uani 1 1 d .
H25A H 0.1185 0.3036 -0.2738 0.169 Uiso 1 1 calc R
C20 C 0.1396(3) 0.3876(3) 0.0360(9) 0.094(3) Uani 1 1 d .
C17 C 0.2427(4) 0.4162(4) -0.0665(10) 0.111(4) Uani 1 1 d .
H17A H 0.2541 0.4193 -0.1245 0.133 Uiso 1 1 calc R
C16 C 0.2654(4) 0.4248(5) 0.0066(13) 0.146(5) Uani 1 1 d .
H16A H 0.2930 0.4335 0.0005 0.175 Uiso 1 1 calc R
Cl1 Cl 0.62884(12) 0.57500(12) 0.1075(3) 0.1274(11) Uani 1 1 d .
O11 O 0.5937(3) 0.5767(4) 0.1626(7) 0.184(5) Uani 1 1 d .
C4 C -0.1536(4) 0.3623(5) -0.1641(9) 0.146(6) Uani 1 1 d .
H4A H -0.1402 0.3780 -0.2088 0.175 Uiso 1 1 calc R
O12 O 0.6309(4) 0.5430(4) 0.0480(7) 0.212(6) Uani 1 1 d .
C21 C 0.0660(5) 0.2209(4) -0.2353(8) 0.141(5) Uani 1 1 d D
H21A H 0.0472 0.2095 -0.1938 0.169 Uiso 1 1 calc R
C23 C 0.1102(8) 0.2113(6) -0.3618(11) 0.224(12) Uani 1 1 d .
H23A H 0.1213 0.1946 -0.4077 0.269 Uiso 1 1 calc R
C22 C 0.0791(8) 0.1977(4) -0.3067(9) 0.212(10) Uani 1 1 d .
H22A H 0.0665 0.1720 -0.3183 0.254 Uiso 1 1 calc R
C2 C -0.2147(4) 0.3301(5) -0.1077(9) 0.142(5) Uani 1 1 d .
H2A H -0.2429 0.3236 -0.1138 0.170 Uiso 1 1 calc R
C3 C -0.1940(5) 0.3505(6) -0.1737(10) 0.174(7) Uani 1 1 d .
H3A H -0.2079 0.3567 -0.2278 0.209 Uiso 1 1 calc R
O13 O 0.6354(6) 0.6119(4) 0.0642(14) 0.330(13) Uani 1 1 d .
O14 O 0.6634(4) 0.5616(8) 0.1618(10) 0.306(11) Uani 1 1 d .
C24 C 0.1243(7) 0.2507(7) -0.3462(11) 0.209(9) Uani 1 1 d .
H24B H 0.1456 0.2608 -0.3831 0.251 Uiso 1 1 calc R

loop_
_atom_site_aniso_label
_atom_site_aniso_U_11
_atom_site_aniso_U_22
_atom_site_aniso_U_33
_atom_site_aniso_U_23
_atom_site_aniso_U_13
_atom_site_aniso_U_12
Fe3 0.0773(9) 0.0767(9) 0.0494(6) -0.0002(6) 0.0036(6) -0.0019(6)
Fe2 0.0816(9) 0.0788(9) 0.0592(7) 0.0046(6) -0.0016(6) -0.0040(7)
Fe1 0.0839(9) 0.0800(9) 0.0590(7) -0.0049(6) -0.0054(6) -0.0041(7)
O9 0.090(4) 0.068(4) 0.054(3) 0.000(3) 0.007(3) -0.011(3)
O10 0.070(4) 0.087(4) 0.071(4) 0.007(3) 0.017(3) 0.010(3)
O2 0.080(4) 0.069(4) 0.061(3) 0.010(3) -0.004(3) 0.006(3)
O6 0.107(5) 0.095(5) 0.048(3) 0.004(3) 0.006(3) -0.018(4)
O1 0.088(4) 0.092(4) 0.050(3) 0.014(3) -0.010(3) -0.004(3)
O8 0.065(3) 0.075(4) 0.054(3) -0.002(3) 0.004(2) -0.005(3)
O5 0.090(4) 0.081(4) 0.048(3) 0.000(3) 0.011(3) -0.007(3)
N2 0.084(6) 0.074(5) 0.067(4) -0.006(4) -0.004(4) 0.002(4)
O7 0.099(5) 0.071(4) 0.068(4) 0.000(3) -0.012(3) 0.003(3)
O4 0.095(5) 0.107(5) 0.068(4) 0.009(3) -0.007(3) -0.025(4)
O3 0.077(4) 0.106(5) 0.070(4) -0.001(3) -0.005(3) -0.021(4)
C27 0.087(7) 0.091(7) 0.052(5) 0.005(5) 0.001(5) -0.003(6)
C6 0.081(7) 0.067(6) 0.082(6) 0.002(5) -0.004(5) -0.009(5)
C15 0.100(10) 0.198(15) 0.126(11) -0.027(10) 0.003(8) -0.036(9)
C8 0.084(7) 0.068(6) 0.056(5) -0.001(4) -0.006(5) 0.000(5)
C13 0.086(7) 0.080(7) 0.103(7) 0.012(6) 0.015(6) -0.016(6)
C9 0.084(6) 0.059(5) 0.053(4) 0.003(4) 0.004(4) 0.006(5)
C26 0.126(9) 0.084(7) 0.062(6) -0.003(5) 0.016(6) 0.000(6)
C7 0.102(8) 0.082(7) 0.072(6) 0.008(5) -0.011(5) -0.012(6)
C1 0.093(8) 0.127(9) 0.104(8) 0.044(7) -0.024(6) -0.020(7)
C12 0.121(10) 0.088(7) 0.082(7) 0.026(6) 0.016(6) -0.001(7)
N1 0.082(6) 0.089(6) 0.095(6) 0.021(5) -0.019(5) -0.006(5)
C14 0.086(8) 0.166(13) 0.126(10) -0.022(9) 0.004(7) -0.039(8)
C5 0.096(8) 0.095(8) 0.087(7) 0.023(6) -0.007(6) -0.006(6)
C18 0.091(8) 0.119(9) 0.096(8) 0.013(6) -0.006(7) -0.002(7)
C10 0.090(7) 0.088(7) 0.071(6) -0.013(5) 0.000(5) -0.002(6)
C11 0.114(9) 0.085(8) 0.096(8) 0.019(6) 0.010(7) 0.001(7)
C19 0.091(8) 0.107(8) 0.101(8) -0.001(7) -0.005(7) 0.002(6)
C25 0.206(14) 0.121(10) 0.096(8) -0.011(7) 0.084(9) -0.010(9)
C20 0.084(8) 0.072(7) 0.126(11) 0.007(6) 0.002(7) -0.001(6)
C17 0.082(8) 0.117(9) 0.133(10) 0.018(8) -0.010(7) -0.023(7)
C16 0.087(9) 0.166(13) 0.184(16) -0.023(12) 0.018(11) -0.027(9)
Cl1 0.136(3) 0.136(3) 0.110(2) -0.013(2) 0.024(2) 0.014(2)
O11 0.165(9) 0.205(11) 0.182(9) -0.012(8) 0.108(8) 0.006(8)
C4 0.094(9) 0.206(15) 0.137(10) 0.102(10) -0.052(8) -0.056(9)
O12 0.289(15) 0.197(11) 0.151(9) -0.099(8) 0.114(9) -0.092(10)
C21 0.240(17) 0.109(10) 0.073(7) -0.002(7) 0.046(9) -0.011(10)
C23 0.44(4) 0.136(14) 0.096(11) -0.018(10) 0.124(16) 0.020(18)
C22 0.47(3) 0.086(9) 0.082(9) -0.037(7) 0.104(14) -0.023(13)
C2 0.119(10) 0.196(14) 0.110(9) 0.067(9) -0.047(8) -0.057(9)
C3 0.161(14) 0.234(18) 0.127(11) 0.094(12) -0.067(10) -0.050(13)
O13 0.37(2) 0.150(10) 0.47(3) 0.134(14) 0.29(2) 0.063(12)
O14 0.150(11) 0.58(4) 0.185(13) -0.008(17) -0.021(10) 0.070(16)
C24 0.29(2) 0.199(19) 0.139(14) -0.021(14) 0.132(15) 0.030(18)

loop_
_atom_type_symbol
_atom_type_description
_atom_type_scat_dispersion_real
_atom_type_scat_dispersion_imag
_atom_type_scat_source
C C 0.0033 0.0016 'International Tables Vol C Tables 4.2.6.8 and 6.1.1.4'
H H 0.0000 0.0000 'International Tables Vol C Tables 4.2.6.8 and 6.1.1.4'
N N 0.0061 0.0033 'International Tables Vol C Tables 4.2.6.8 and 6.1.1.4'
O O 0.0106 0.0060 'International Tables Vol C Tables 4.2.6.8 and 6.1.1.4'
Cl Cl 0.1484 0.1585 'International Tables Vol C Tables 4.2.6.8 and 6.1.1.4'
Fe Fe 0.3463 0.8444 'International Tables Vol C Tables 4.2.6.8 and 6.1.1.4'

loop_
_geom_angle_atom_site_label_1
_geom_angle_atom_site_label_2
_geom_angle_atom_site_label_3
_geom_angle
_geom_angle_site_symmetry_1
_geom_angle_site_symmetry_3
O9 Fe3 O10 101.1(3) . .
O9 Fe3 O6 95.5(2) . .
O10 Fe3 O6 93.9(2) . .
O9 Fe3 O8 94.3(2) . 12_666
O10 Fe3 O8 94.2(2) . 12_666
O6 Fe3 O8 165.8(2) . 12_666
O9 Fe3 O8 166.0(2) . .
O10 Fe3 O8 90.7(2) . .
O6 Fe3 O8 91.1(2) . .
O8 Fe3 O8 77.2(2) 12_666 .
O9 Fe3 O8 91.9(2) . 6_454
O10 Fe3 O8 164.8(2) . 6_454
O6 Fe3 O8 92.5(2) . 6_454
O8 Fe3 O8 77.0(2) 12_666 6_454
O8 Fe3 O8 75.4(2) . 6_454
O9 Fe2 O4 96.0(3) . .
O9 Fe2 O5 95.5(2) . .
O4 Fe2 O5 91.3(3) . .
O9 Fe2 O2 96.0(2) . .
O4 Fe2 O2 166.1(3) . .
O5 Fe2 O2 94.4(2) . .
O9 Fe2 O7 82.2(2) . .
O4 Fe2 O7 88.0(3) . .
O5 Fe2 O7 177.4(2) . .
O2 Fe2 O7 86.8(2) . .
O9 Fe2 N2 170.6(3) . .
O4 Fe2 N2 90.8(3) . .
O5 Fe2 N2 90.8(2) . .
O2 Fe2 N2 76.5(3) . .
O7 Fe2 N2 91.6(2) . .
O9 Fe2 Fe1 40.97(16) . .
O4 Fe2 Fe1 84.55(19) . .
O5 Fe2 Fe1 134.93(18) . .
O2 Fe2 Fe1 100.14(15) . .
O7 Fe2 Fe1 42.54(15) . .
N2 Fe2 Fe1 133.98(19) . .
O9 Fe1 O10 94.5(2) . 12_666
O9 Fe1 O7 85.6(2) . .
O10 Fe1 O7 94.5(3) 12_666 .
O9 Fe1 O1 95.2(2) . 15
O10 Fe1 O1 93.5(3) 12_666 15
O7 Fe1 O1 171.8(3) . 15
O9 Fe1 O3 88.7(2) . .
O10 Fe1 O3 176.8(2) 12_666 .
O7 Fe1 O3 85.8(3) . .
O1 Fe1 O3 86.0(3) 15 .
O9 Fe1 N1 168.6(3) . 15
O10 Fe1 N1 94.4(3) 12_666 15
O7 Fe1 N1 100.9(3) . 15
O1 Fe1 N1 77.0(3) 15 15
O3 Fe1 N1 82.5(3) . 15
O9 Fe1 Fe2 40.51(16) . .
O10 Fe1 Fe2 104.79(17) 12_666 .
O7 Fe1 Fe2 46.53(17) . .
O1 Fe1 Fe2 132.09(17) 15 .
O3 Fe1 Fe2 77.72(18) . .
N1 Fe1 Fe2 142.5(3) 15 .
Fe3 O9 Fe2 125.2(3) . .
Fe3 O9 Fe1 130.7(3) . .
Fe2 O9 Fe1 98.5(3) . .
Fe1 O10 Fe3 130.3(3) 15 .
C8 O2 Fe2 120.4(6) . .
C27 O6 Fe3 130.5(6) . .
C6 O1 Fe1 120.6(6) . 12_666
Fe3 O8 Fe3 101.3(2) 15 .
Fe3 O8 Fe3 100.9(2) 15 6_454
Fe3 O8 Fe3 103.7(2) . 6_454
C27 O5 Fe2 127.5(5) . .
C13 N2 C9 118.7(8) . .
C13 N2 Fe2 128.2(7) . .
C9 N2 Fe2 112.8(6) . .
Fe1 O7 Fe2 90.9(2) . .
C20 O4 Fe2 124.4(7) . .
C20 O3 Fe1 125.9(7) . .
O5 C27 O6 124.7(8) . .
O5 C27 C26 118.1(8) . .
O6 C27 C26 117.1(9) . .
O1 C6 C7 122.3(8) . .
O1 C6 C5 115.2(8) . .
C7 C6 C5 122.4(9) . .
C14 C15 C16 120.6(13) . .
O2 C8 C7 122.5(8) . .
O2 C8 C9 115.7(8) . .
C7 C8 C9 121.8(8) . .
N2 C13 C12 123.6(10) . .
N2 C9 C10 119.6(8) . .
N2 C9 C8 114.5(8) . .
C10 C9 C8 125.9(9) . .
C21 C26 C25 120.0(11) . .
C21 C26 C27 120.3(10) . .
C25 C26 C27 119.6(10) . .
C6 C7 C8 121.3(9) . .
N1 C1 C2 121.3(10) . .
C11 C12 C13 116.7(10) . .
C1 N1 C5 119.0(8) . .
C1 N1 Fe1 127.1(7) . 12_666
C5 N1 Fe1 113.8(7) . 12_666
C15 C14 C19 119.4(13) . .
C4 C5 N1 121.9(10) . .
C4 C5 C6 125.1(10) . .
N1 C5 C6 113.0(8) . .
C19 C18 C17 124.3(12) . .
C11 C10 C9 118.9(10) . .
C10 C11 C12 122.2(11) . .
C18 C19 C14 116.7(11) . .
C18 C19 C20 125.1(11) . .
C14 C19 C20 118.0(11) . .
C24 C25 C26 117.3(14) . .
O3 C20 O4 127.1(10) . .
O3 C20 C19 117.5(11) . .
O4 C20 C19 115.0(11) . .
C16 C17 C18 119.5(13) . .
C17 C16 C15 119.5(13) . .
O12 Cl1 O13 110.5(10) . .
O12 Cl1 O11 116.6(7) . .
O13 Cl1 O11 111.4(8) . .
O12 Cl1 O14 95.4(11) . .
O13 Cl1 O14 113.7(13) . .
O11 Cl1 O14 108.3(9) . .
C3 C4 C5 117.6(11) . .
C26 C21 C22 121.1(13) . .
C22 C23 C24 116.3(14) . .
C21 C22 C23 120.8(15) . .
C3 C2 C1 117.8(12) . .
C2 C3 C4 122.1(11) . .
C23 C24 C25 124.1(17) . .

loop_
_geom_bond_atom_site_label_1
_geom_bond_atom_site_label_2
_geom_bond_distance
_geom_bond_site_symmetry_2
Fe3 O9 1.868(5) .
Fe3 O10 1.957(6) .
Fe3 O6 1.961(5) .
Fe3 O8 2.057(5) 12_666
Fe3 O8 2.083(5) .
Fe3 O8 2.093(5) 6_454
Fe2 O9 1.902(5) .
Fe2 O4 1.947(7) .
Fe2 O5 1.981(6) .
Fe2 O2 2.007(6) .
Fe2 O7 2.102(6) .
Fe2 N2 2.137(7) .
Fe2 Fe1 2.8957(18) .
Fe1 O9 1.920(5) .
Fe1 O10 1.937(6) 12_666
Fe1 O7 1.958(6) .
Fe1 O1 1.987(6) 15
Fe1 O3 2.090(6) .
Fe1 N1 2.137(8) 15
O10 Fe1 1.937(6) 15
O2 C8 1.246(9) .
O6 C27 1.255(10) .
O1 C6 1.290(10) .
O1 Fe1 1.987(6) 12_666
O8 Fe3 2.057(5) 15
O8 Fe3 2.093(5) 6_454
O5 C27 1.250(10) .
N2 C13 1.324(11) .
N2 C9 1.337(11) .
O4 C20 1.270(12) .
O3 C20 1.268(13) .
C27 C26 1.497(13) .
C6 C7 1.390(12) .
C6 C5 1.486(13) .
C15 C14 1.317(16) .
C15 C16 1.411(18) .
C8 C7 1.399(12) .
C8 C9 1.471(11) .
C13 C12 1.366(14) .
C9 C10 1.407(12) .
C26 C21 1.342(12) .
C26 C25 1.356(14) .
C1 N1 1.308(12) .
C1 C2 1.398(14) .
C12 C11 1.342(14) .
N1 C5 1.364(12) .
N1 Fe1 2.137(8) 12_666
C14 C19 1.432(15) .
C5 C4 1.355(13) .
C18 C19 1.329(14) .
C18 C17 1.337(15) .
C10 C11 1.326(13) .
C19 C20 1.482(15) .
C25 C24 1.357(18) .
C17 C16 1.323(17) .
Cl1 O12 1.347(9) .
Cl1 O13 1.356(11) .
Cl1 O11 1.387(8) .
Cl1 O14 1.428(14) .
C4 C3 1.354(16) .
C21 C22 1.350(15) .
C23 C22 1.35(2) .
C23 C24 1.36(2) .
C2 C3 1.341(17) .

loop_
_platon_squeeze_void_nr
_platon_squeeze_void_average_x
_platon_squeeze_void_average_y
_platon_squeeze_void_average_z
_platon_squeeze_void_volume
_platon_squeeze_void_count_electrons
1 -0.003 -0.007 -0.007 4359.2 351.5
2 0.000 0.250 0.625 13.2 -0.2
3 0.000 0.750 0.375 13.1 -0.2
4 0.500 0.250 0.875 13.1 -0.2
5 0.500 0.750 0.125 13.1 -0.2
